data_7236695
loop_
_publ_author_name
'Podder, Debasish'
'Bera, Santu'
'Debnath, Mintu'
'Das, Tanmay'
'Haldar, Debasish'

_publ_section_title
;
 Formation of toroids by self-assembly of an \a--\a corner mimetic:
 supramolecular cyclization
;
_journal_issue 36
_journal_name_full 'Journal of Materials Chemistry B'
_journal_page_first 7583
_journal_paper_doi 10.1039/C7TB01711A
_journal_volume 5
_journal_year 2017
_chemical_absolute_configuration unk
_chemical_formula_moiety 'C56 H82 N8 O12, 2(H2 O)'
_chemical_formula_sum 'C56 H86 N8 O14'
_chemical_formula_weight 1095.33
_space_group_crystal_system tetragonal
_space_group_IT_number 96
_space_group_name_Hall 'P 4nw 2abw'
_space_group_name_H-M_alt 'P 43 21 2'
_atom_sites_solution_hydrogens geom
_atom_sites_solution_primary iterative
_atom_sites_solution_secondary difmap
_audit_creation_date 2015-08-21
_audit_creation_method
;
  Olex2 1.2-ac2
  (compiled 2012.03.27 svn.r2268, GUI svn.r4156)
;
_audit_update_record
;
2017-06-07 deposited with the CCDC.
2017-08-22 downloaded from the CCDC.
;
_cell_angle_alpha 90.00
_cell_angle_beta 90.00
_cell_angle_gamma 90.00
_cell_formula_units_Z 4
_cell_length_a 9.9937(2)
_cell_length_b 9.9937(2)
_cell_length_c 64.144(4)
_cell_measurement_reflns_used 3786
_cell_measurement_temperature 298(2)
_cell_measurement_theta_max 23.2420
_cell_measurement_theta_min 2.0570
_cell_volume 6406.3(4)
_computing_cell_refinement
;
CrysAlisPro, Agilent Technologies,
Version 1.171.37.33c (release 11-04-2014 CrysAlis171 .NET)
(compiled Apr 11 2014,15:12:41)
;
_computing_data_collection
;
CrysAlisPro, Agilent Technologies,
Version 1.171.37.33c (release 11-04-2014 CrysAlis171 .NET)
(compiled Apr 11 2014,15:12:41)
;
_computing_data_reduction
;
CrysAlisPro, Agilent Technologies,
Version 1.171.37.33c (release 11-04-2014 CrysAlis171 .NET)
(compiled Apr 11 2014,15:12:41)
;
_computing_molecular_graphics
;
O. V. Dolomanov, L. J. Bourhis, R. J. Gildea, J. A. K. Howard and H. Puschmann,
OLEX2: a complete structure solution, refinement and analysis program.
J. Appl. Cryst. (2009). 42, 339-341.
;
_computing_publication_material
;
O. V. Dolomanov, L. J. Bourhis, R. J. Gildea, J. A. K. Howard and H. Puschmann,
OLEX2: a complete structure solution, refinement and analysis program.
J. Appl. Cryst. (2009). 42, 339-341.
;
_computing_structure_refinement
;
SHELXL, G.M. Sheldrick, Acta Cryst.
(2008). A64, 112-122
;
_computing_structure_solution 'J. Appl. Cryst. (2007) 40, 786-790'
_diffrn_ambient_temperature 298(2)
_diffrn_detector 'CCD plate'
_diffrn_detector_area_resol_mean 7.9580
_diffrn_detector_type Eos
_diffrn_measured_fraction_theta_full 25.03
_diffrn_measured_fraction_theta_max 25.03
_diffrn_measurement_details
;
#__ type_ start__ end____ width___ exp.time_
  1 omega   23.00   48.00   0.5000   16.7650
omega____ theta____ kappa____ phi______ frames
    -        0.7031  -57.0000 -180.0000 50

#__ type_ start__ end____ width___ exp.time_
  2 omega  -79.00  -53.00   0.5000   16.7650
omega____ theta____ kappa____ phi______ frames
    -        0.7031  -57.0000 -180.0000 52

#__ type_ start__ end____ width___ exp.time_
  3 omega  -33.00   -3.00   0.5000   16.7650
omega____ theta____ kappa____ phi______ frames
    -        0.7031  -57.0000 -180.0000 60

#__ type_ start__ end____ width___ exp.time_
  4 omega  -20.00   26.00   0.5000   67.0500
omega____ theta____ kappa____ phi______ frames
    -      -29.4154  -99.0000  120.0000 92

#__ type_ start__ end____ width___ exp.time_
  5 omega   10.00  113.00   0.5000   67.0500
omega____ theta____ kappa____ phi______ frames
    -       30.8217   77.0000   60.0000 206
;
_diffrn_measurement_device 'four-circle diffractometer'
_diffrn_measurement_device_type 'SuperNova, Dual, Cu at zero, Eos'
_diffrn_measurement_method '\w scans'
_diffrn_orient_matrix_UB_11 0.0573521000
_diffrn_orient_matrix_UB_12 -0.0393989000
_diffrn_orient_matrix_UB_13 0.0021722000
_diffrn_orient_matrix_UB_21 -0.0296027000
_diffrn_orient_matrix_UB_22 -0.0215207000
_diffrn_orient_matrix_UB_23 0.0094767000
_diffrn_orient_matrix_UB_31 -0.0295158000
_diffrn_orient_matrix_UB_32 -0.0549599000
_diffrn_orient_matrix_UB_33 -0.0052726000
_diffrn_radiation_monochromator mirror
_diffrn_radiation_probe x-ray
_diffrn_radiation_type 'Mo K\a'
_diffrn_radiation_wavelength 0.71073
_diffrn_reflns_av_R_equivalents 0.0424
_diffrn_reflns_av_unetI/netI 0.0535
_diffrn_reflns_limit_h_max 11
_diffrn_reflns_limit_h_min -6
_diffrn_reflns_limit_k_max 11
_diffrn_reflns_limit_k_min -6
_diffrn_reflns_limit_l_max 50
_diffrn_reflns_limit_l_min -76
_diffrn_reflns_number 13511
_diffrn_reflns_theta_full 25.03
_diffrn_reflns_theta_max 25.03
_diffrn_reflns_theta_min 2.06
_diffrn_source 'SuperNova (Mo) X-ray Source'
_exptl_absorpt_coefficient_mu 0.082
_exptl_absorpt_correction_T_max 0.984
_exptl_absorpt_correction_T_min 0.969
_exptl_absorpt_correction_type multi-scan
_exptl_absorpt_process_details
;
CrysAlisPro, Agilent Technologies,
Version 1.171.37.33c (release 11-04-2014 CrysAlis171 .NET)
(compiled Apr 11 2014,15:12:41)
Empirical absorption correction using spherical harmonics,
 implemented in SCALE3 ABSPACK scaling algorithm.
;
_exptl_crystal_colour colorless
_exptl_crystal_density_diffrn 1.136
_exptl_crystal_density_meas 1.136
_exptl_crystal_density_method 'not measured'
_exptl_crystal_description flake
_exptl_crystal_F_000 2360.0
_exptl_crystal_size_max 0.385
_exptl_crystal_size_mid 0.328
_exptl_crystal_size_min 0.192
_refine_diff_density_max 0.191
_refine_diff_density_min -0.193
_refine_diff_density_rms 0.039
_refine_ls_abs_structure_details 'Flack H D (1983), Acta Cryst. A39, 876-881'
_refine_ls_abs_structure_Flack 0.004(2)
_refine_ls_extinction_method none
_refine_ls_goodness_of_fit_ref 1.091
_refine_ls_hydrogen_treatment constr
_refine_ls_matrix_type full
_refine_ls_number_parameters 364
_refine_ls_number_reflns 5659
_refine_ls_number_restraints 0
_refine_ls_restrained_S_all 1.091
_refine_ls_R_factor_all 0.0873
_refine_ls_R_factor_gt 0.0660
_refine_ls_shift/su_max 0.040
_refine_ls_shift/su_mean 0.011
_refine_ls_structure_factor_coef Fsqd
_refine_ls_weighting_details 'calc w=1/[\s^2^(Fo^2^)+(0.0609P)^2^+3.0937P] where P=(Fo^2^+2Fc^2^)/3'
_refine_ls_weighting_scheme calc
_refine_ls_wR_factor_gt 0.1601
_refine_ls_wR_factor_ref 0.1727
_reflns_number_gt 4274
_reflns_number_total 5662
_reflns_threshold_expression >2sigma(I)
_cod_data_source_file c7tb01711a2.cif
_cod_data_source_block xylat
_cod_original_cell_volume 6406.3(5)
_cod_database_code 7236695
_chemical_oxdiff_formula 'C H N O'
_exptl_crystal_f_000' 2361.13
_reflns_odcompleteness_completeness 86.87
_reflns_odcompleteness_iscentric 1
_reflns_odcompleteness_theta 26.32

loop_
_space_group_symop_id
_space_group_symop_operation_xyz
1 'x, y, z'
2 '-y+1/2, x+1/2, z+3/4'
3 '-x, -y, z+1/2'
4 'y+1/2, -x+1/2, z+1/4'
5 'x+1/2, -y+1/2, -z+1/4'
6 '-x+1/2, y+1/2, -z+3/4'
7 'y, x, -z'
8 '-y, -x, -z+1/2'

loop_
_atom_site_label
_atom_site_type_symbol
_atom_site_fract_x
_atom_site_fract_y
_atom_site_fract_z
_atom_site_U_iso_or_equiv
_atom_site_adp_type
_atom_site_occupancy
_atom_site_symmetry_multiplicity
_atom_site_calc_flag
_atom_site_refinement_flags
O3 O -1.0609(3) -0.1976(3) -0.60032(4) 0.0529(7) Uani 1 1 d .
O4 O -0.8679(3) -0.1386(3) -0.55623(4) 0.0537(7) Uani 1 1 d .
N2 N -1.0147(3) -0.3609(3) -0.57762(4) 0.0388(7) Uani 1 1 d .
H2 H -0.9546 -0.4059 -0.5711 0.047 Uiso 1 1 calc R
O2 O -1.0922(4) -0.9640(3) -0.62070(4) 0.0687(9) Uani 1 1 d .
H2A H -1.0723 -1.0323 -0.6143 0.103 Uiso 1 1 calc R
O6 O -0.5923(3) -0.6076(3) -0.54969(5) 0.0657(8) Uani 1 1 d .
N3 N -0.7511(3) -0.2797(3) -0.57661(4) 0.0443(7) Uani 1 1 d .
H3 H -0.6852 -0.3348 -0.5773 0.053 Uiso 1 1 calc R
N1 N -1.1497(3) -0.1972(3) -0.54994(5) 0.0479(8) Uani 1 1 d .
H1 H -1.0644 -0.1993 -0.5516 0.057 Uiso 1 1 calc R
N4 N -0.6269(3) -0.3944(3) -0.54306(5) 0.0477(8) Uani 1 1 d .
H4 H -0.5411 -0.3876 -0.5429 0.057 Uiso 1 1 calc R
O1 O -1.3449(3) -0.2991(3) -0.55663(5) 0.0749(9) Uani 1 1 d .
O5 O -0.8056(3) -0.5266(3) -0.54888(5) 0.0712(9) Uani 1 1 d .
C15 C -0.9772(4) -0.2654(3) -0.59117(5) 0.0377(8) Uani 1 1 d .
C9 C -1.1420(4) -0.6419(4) -0.58033(5) 0.0441(9) Uani 1 1 d .
C19 C -0.7802(4) -0.2235(4) -0.55821(6) 0.0435(9) Uani 1 1 d .
C7 C -1.1546(4) -0.3893(4) -0.57387(5) 0.0426(9) Uani 1 1 d .
H7 H -1.2011 -0.3859 -0.5873 0.051 Uiso 1 1 calc R
C12 C -1.1076(4) -0.8602(4) -0.60687(6) 0.0510(10) Uani 1 1 d .
C16 C -0.8266(4) -0.2514(4) -0.59544(5) 0.0467(9) Uani 1 1 d .
O7 O -0.4146(5) -0.5059(3) -0.41154(5) 0.0975(13) Uani 1 1 d G
H7A H -0.3674 -0.4559 -0.4193 0.146 Uiso 1 1 d G
H7B H -0.4360 -0.4634 -0.4006 0.146 Uiso 1 1 d G
C3 C -1.1239(4) -0.0681(4) -0.51781(5) 0.0461(9) Uani 1 1 d .
C20 C -0.7092(4) -0.2791(4) -0.53893(6) 0.0465(9) Uani 1 1 d .
H20 H -0.7794 -0.3084 -0.5293 0.056 Uiso 1 1 calc R
C6 C -1.2230(4) -0.2899(4) -0.55925(5) 0.0480(9) Uani 1 1 d .
C4 C -1.1441(4) -0.1441(4) -0.5000 0.0472(13) Uani 1 2 d S
H4A H -1.2099 -0.2099 -0.5000 0.057 Uiso 1 2 calc SR
C13 C -1.0791(5) -0.8708(4) -0.58645(6) 0.0692(13) Uani 1 1 d .
H13 H -1.0482 -0.9515 -0.5810 0.083 Uiso 1 1 calc R
C24 C -0.6845(5) -0.5123(4) -0.54719(6) 0.0531(10) Uani 1 1 d .
C21 C -0.6323(4) -0.1678(4) -0.52789(6) 0.0524(10) Uani 1 1 d .
H21A H -0.6930 -0.0936 -0.5255 0.063 Uiso 1 1 calc R
H21B H -0.5623 -0.1363 -0.5372 0.063 Uiso 1 1 calc R
C5 C -1.2065(4) -0.0921(4) -0.53703(6) 0.0591(11) Uani 1 1 d .
H5A H -1.2966 -0.1169 -0.5330 0.071 Uiso 1 1 calc R
H5B H -1.2117 -0.0100 -0.5451 0.071 Uiso 1 1 calc R
C2 C -1.0254(5) 0.0279(4) -0.51749(6) 0.0606(12) Uani 1 1 d .
H2B H -1.0098 0.0787 -0.5294 0.073 Uiso 1 1 calc R
C17 C -0.7928(5) -0.3577(5) -0.61180(6) 0.0670(13) Uani 1 1 d .
H17A H -0.8092 -0.4450 -0.6061 0.100 Uiso 1 1 calc R
H17B H -0.7003 -0.3501 -0.6156 0.100 Uiso 1 1 calc R
H17C H -0.8478 -0.3446 -0.6239 0.100 Uiso 1 1 calc R
C8 C -1.1702(4) -0.5308(4) -0.56515(6) 0.0510(10) Uani 1 1 d .
H8A H -1.1105 -0.5406 -0.5533 0.061 Uiso 1 1 calc R
H8B H -1.2610 -0.5410 -0.5600 0.061 Uiso 1 1 calc R
C10 C -1.1665(6) -0.6330(5) -0.60124(7) 0.0908(19) Uani 1 1 d .
H10 H -1.1944 -0.5517 -0.6068 0.109 Uiso 1 1 calc R
C14 C -1.0961(5) -0.7604(4) -0.57343(6) 0.0712(14) Uani 1 1 d .
H14 H -1.0747 -0.7691 -0.5594 0.085 Uiso 1 1 calc R
C11 C -1.1511(7) -0.7412(5) -0.61427(7) 0.098(2) Uani 1 1 d .
H11 H -1.1709 -0.7324 -0.6284 0.117 Uiso 1 1 calc R
C1 C -0.9495(4) 0.0505(4) -0.5000 0.0698(19) Uani 1 2 d S
H1A H -0.8837 0.1163 -0.5000 0.084 Uiso 1 2 calc SR
C49 C -0.5681(5) -0.2059(5) -0.50702(6) 0.0749(14) Uani 1 1 d .
H49 H -0.4912 -0.2631 -0.5103 0.090 Uiso 1 1 calc R
C18 C -0.7940(5) -0.1125(5) -0.60380(8) 0.0730(14) Uani 1 1 d .
H18A H -0.6996 -0.1059 -0.6063 0.110 Uiso 1 1 calc R
H18B H -0.8201 -0.0463 -0.5937 0.110 Uiso 1 1 calc R
H18C H -0.8418 -0.0979 -0.6166 0.110 Uiso 1 1 calc R
C25 C -0.6302(6) -0.7417(4) -0.55745(9) 0.0817(15) Uani 1 1 d .
C23 C -0.5125(6) -0.0797(6) -0.49673(8) 0.101(2) Uani 1 1 d .
H23A H -0.5852 -0.0235 -0.4924 0.151 Uiso 1 1 calc R
H23B H -0.4577 -0.0321 -0.5065 0.151 Uiso 1 1 calc R
H23C H -0.4595 -0.1041 -0.4848 0.151 Uiso 1 1 calc R
C28 C -0.6932(8) -0.7277(6) -0.57890(10) 0.120(2) Uani 1 1 d .
H28A H -0.6347 -0.6772 -0.5878 0.179 Uiso 1 1 calc R
H28B H -0.7774 -0.6821 -0.5777 0.179 Uiso 1 1 calc R
H28C H -0.7074 -0.8149 -0.5848 0.179 Uiso 1 1 calc R
C27 C -0.7215(7) -0.8078(6) -0.54230(12) 0.128(3) Uani 1 1 d .
H27A H -0.8042 -0.7591 -0.5416 0.192 Uiso 1 1 calc R
H27B H -0.6804 -0.8091 -0.5288 0.192 Uiso 1 1 calc R
H27C H -0.7389 -0.8979 -0.5468 0.192 Uiso 1 1 calc R
C22 C -0.6553(7) -0.2833(7) -0.49276(8) 0.120(2) Uani 1 1 d .
H22A H -0.6836 -0.3642 -0.4995 0.180 Uiso 1 1 calc R
H22B H -0.7323 -0.2307 -0.4892 0.180 Uiso 1 1 calc R
H22C H -0.6065 -0.3052 -0.4803 0.180 Uiso 1 1 calc R
C26 C -0.4945(7) -0.8096(6) -0.55801(12) 0.125(3) Uani 1 1 d .
H26A H -0.4590 -0.8150 -0.5441 0.188 Uiso 1 1 calc R
H26B H -0.4346 -0.7587 -0.5666 0.188 Uiso 1 1 calc R
H26C H -0.5039 -0.8981 -0.5636 0.188 Uiso 1 1 calc R

loop_
_atom_site_aniso_label
_atom_site_aniso_U_11
_atom_site_aniso_U_22
_atom_site_aniso_U_33
_atom_site_aniso_U_23
_atom_site_aniso_U_13
_atom_site_aniso_U_12
O3 0.0620(18) 0.0447(15) 0.0519(16) 0.0082(13) -0.0082(14) 0.0033(13)
O4 0.0540(17) 0.0513(16) 0.0557(16) -0.0146(13) -0.0043(13) 0.0106(14)
N2 0.0478(18) 0.0365(17) 0.0322(14) 0.0004(13) -0.0012(13) 0.0037(13)
O2 0.119(3) 0.0386(16) 0.0487(16) -0.0053(13) -0.0065(17) 0.0095(18)
O6 0.071(2) 0.0438(16) 0.082(2) -0.0021(15) -0.0012(16) 0.0023(15)
N3 0.0488(18) 0.0477(18) 0.0363(16) -0.0042(14) 0.0017(14) 0.0046(15)
N1 0.0435(18) 0.0516(19) 0.0486(18) -0.0149(15) -0.0006(15) 0.0060(15)
N4 0.0436(18) 0.0445(18) 0.0551(19) -0.0027(15) -0.0009(15) -0.0019(15)
O1 0.0454(18) 0.087(2) 0.093(2) -0.0326(19) 0.0119(16) -0.0071(16)
O5 0.061(2) 0.0591(19) 0.094(2) -0.0016(17) 0.0031(17) -0.0135(15)
C15 0.053(2) 0.0330(19) 0.0270(16) -0.0025(15) -0.0037(16) 0.0010(17)
C9 0.054(2) 0.040(2) 0.0386(19) 0.0056(17) -0.0026(17) -0.0022(18)
C19 0.044(2) 0.044(2) 0.043(2) -0.0071(17) 0.0015(17) -0.0023(18)
C7 0.049(2) 0.044(2) 0.0343(18) -0.0033(16) -0.0040(16) -0.0036(17)
C12 0.072(3) 0.040(2) 0.041(2) -0.0009(17) -0.0058(19) 0.004(2)
C16 0.055(2) 0.050(2) 0.0350(18) 0.0000(17) 0.0068(17) 0.0026(19)
O7 0.155(4) 0.066(2) 0.072(2) -0.0061(18) 0.029(2) 0.007(2)
C3 0.050(2) 0.051(2) 0.037(2) -0.0112(17) 0.0071(17) 0.0061(19)
C20 0.048(2) 0.051(2) 0.0405(19) -0.0057(18) 0.0028(17) 0.0012(18)
C6 0.058(3) 0.048(2) 0.038(2) -0.0054(17) 0.0027(19) -0.002(2)
C4 0.0436(19) 0.0436(19) 0.055(3) -0.0092(19) 0.0092(19) -0.002(2)
C13 0.120(4) 0.041(2) 0.047(2) 0.007(2) -0.005(3) 0.020(3)
C24 0.062(3) 0.050(2) 0.048(2) 0.001(2) 0.002(2) -0.002(2)
C21 0.059(3) 0.056(2) 0.042(2) -0.0127(18) -0.0046(19) 0.001(2)
C5 0.063(3) 0.063(3) 0.051(2) -0.019(2) 0.002(2) 0.013(2)
C2 0.078(3) 0.060(3) 0.044(2) 0.001(2) 0.012(2) -0.013(2)
C17 0.080(3) 0.088(3) 0.033(2) -0.010(2) 0.007(2) 0.012(3)
C8 0.063(3) 0.043(2) 0.047(2) 0.0004(18) 0.0015(19) -0.0053(19)
C10 0.169(6) 0.046(3) 0.058(3) -0.002(2) -0.032(3) 0.033(3)
C14 0.121(4) 0.064(3) 0.0287(19) 0.001(2) -0.010(2) 0.016(3)
C11 0.193(6) 0.054(3) 0.046(2) -0.007(2) -0.043(3) 0.033(4)
C1 0.075(3) 0.075(3) 0.059(4) -0.007(3) 0.007(3) -0.031(4)
C49 0.084(4) 0.098(4) 0.042(2) -0.012(3) -0.007(2) 0.001(3)
C18 0.072(3) 0.070(3) 0.077(3) 0.026(3) 0.008(3) -0.008(3)
C25 0.103(4) 0.039(3) 0.103(4) -0.003(3) 0.012(3) -0.006(3)
C23 0.095(4) 0.150(6) 0.057(3) -0.039(4) -0.020(3) -0.002(4)
C28 0.165(6) 0.092(5) 0.102(5) -0.028(4) -0.012(5) -0.029(4)
C27 0.153(6) 0.059(3) 0.173(7) 0.031(4) 0.040(6) -0.019(4)
C22 0.162(6) 0.150(6) 0.049(3) 0.009(3) -0.007(4) -0.023(5)
C26 0.127(6) 0.058(3) 0.191(7) -0.026(4) 0.017(5) 0.015(4)

loop_
_atom_type_symbol
_atom_type_description
_atom_type_scat_dispersion_real
_atom_type_scat_dispersion_imag
_atom_type_scat_source
C C 0.0033 0.0016 'International Tables Vol C Tables 4.2.6.8 and 6.1.1.4'
H H 0.0000 0.0000 'International Tables Vol C Tables 4.2.6.8 and 6.1.1.4'
N N 0.0061 0.0033 'International Tables Vol C Tables 4.2.6.8 and 6.1.1.4'
O O 0.0106 0.0060 'International Tables Vol C Tables 4.2.6.8 and 6.1.1.4'

loop_
_geom_angle_atom_site_label_1
_geom_angle_atom_site_label_2
_geom_angle_atom_site_label_3
_geom_angle
_geom_angle_site_symmetry_1
_geom_angle_site_symmetry_3
C15 N2 C7 121.1(3) . .
C24 O6 C25 120.6(4) . .
C19 N3 C16 122.6(3) . .
C6 N1 C5 123.2(3) . .
C24 N4 C20 119.7(3) . .
O3 C15 N2 120.7(3) . .
O3 C15 C16 122.2(3) . .
N2 C15 C16 117.0(3) . .
C10 C9 C8 123.7(4) . .
C14 C9 C8 120.1(3) . .
C14 C9 C10 116.2(4) . .
O4 C19 N3 122.5(4) . .
O4 C19 C20 119.9(3) . .
N3 C19 C20 117.4(3) . .
N2 C7 C6 114.0(3) . .
N2 C7 C8 109.9(3) . .
C8 C7 C6 109.3(3) . .
C13 C12 O2 123.1(4) . .
C13 C12 C11 118.6(4) . .
C11 C12 O2 118.3(3) . .
N3 C16 C15 110.1(3) . .
N3 C16 C17 108.7(3) . .
N3 C16 C18 111.1(3) . .
C17 C16 C15 106.0(3) . .
C18 C16 C15 110.8(3) . .
C18 C16 C17 110.1(3) . .
C4 C3 C5 120.6(4) . .
C2 C3 C4 118.3(4) . .
C2 C3 C5 121.1(4) . .
N4 C20 C19 114.0(3) . .
N4 C20 C21 112.4(3) . .
C21 C20 C19 110.1(3) . .
N1 C6 C7 119.0(3) . .
O1 C6 N1 122.5(4) . .
O1 C6 C7 118.5(3) . .
C3 C4 C3 121.3(5) 7_464 .
C12 C13 C14 119.7(4) . .
O6 C24 N4 110.7(4) . .
O5 C24 O6 126.1(4) . .
O5 C24 N4 123.1(4) . .
C20 C21 C49 115.8(4) . .
N1 C5 C3 111.6(3) . .
C1 C2 C3 121.5(4) . .
C9 C8 C7 115.3(3) . .
C9 C10 C11 121.7(4) . .
C9 C14 C13 122.8(4) . .
C12 C11 C10 121.0(4) . .
C2 C1 C2 119.1(6) . 7_464
C21 C49 C23 108.9(4) . .
C22 C49 C21 115.1(4) . .
C22 C49 C23 112.2(4) . .
O6 C25 C28 109.1(4) . .
O6 C25 C27 109.9(5) . .
O6 C25 C26 100.6(4) . .
C27 C25 C28 112.2(5) . .
C27 C25 C26 111.4(5) . .
C26 C25 C28 113.0(6) . .

loop_
_geom_bond_atom_site_label_1
_geom_bond_atom_site_label_2
_geom_bond_distance
_geom_bond_site_symmetry_2
O3 C15 1.226(4) .
O4 C19 1.227(4) .
N2 C15 1.345(4) .
N2 C7 1.446(5) .
O2 C12 1.374(4) .
O6 C24 1.335(5) .
O6 C25 1.479(5) .
N3 C19 1.339(4) .
N3 C16 1.452(5) .
N1 C6 1.323(5) .
N1 C5 1.453(5) .
N4 C20 1.441(5) .
N4 C24 1.338(5) .
O1 C6 1.232(5) .
O5 C24 1.224(5) .
C15 C16 1.536(5) .
C9 C8 1.503(5) .
C9 C10 1.367(5) .
C9 C14 1.346(5) .
C19 C20 1.530(5) .
C7 C6 1.528(5) .
C7 C8 1.529(5) .
C12 C13 1.345(5) .
C12 C11 1.352(6) .
C16 C17 1.531(5) .
C16 C18 1.523(5) .
C3 C4 1.386(4) .
C3 C5 1.503(5) .
C3 C2 1.375(6) .
C20 C21 1.526(5) .
C4 C3 1.386(4) 7_464
C13 C14 1.394(6) .
C21 C49 1.532(6) .
C2 C1 1.372(5) .
C10 C11 1.375(6) .
C1 C2 1.372(5) 7_464
C49 C23 1.529(7) .
C49 C22 1.481(7) .
C25 C28 1.520(8) .
C25 C27 1.487(8) .
C25 C26 1.517(8) .
